data_1532105
loop_
_publ_author_name
'Roberts, M.A.'
'Fitch, A.N.'

_publ_section_title
;
 The crystal structures of Ag4 Ge7 O16 * 6(D2 O) and Na3 (N D4) Ge7 O16 *
 (D2 O) refined from high resolution synchrotron radiation and neutron
 powder diffraction data
;
_journal_name_full 'Journal of Physics and Chemistry of Solids'
_journal_page_first 1209
_journal_page_last 1218
_journal_volume 52
_journal_year 1991
_chemical_formula_sum 'D15.68 Ge7 N0.96 Na3 O21.92'
_chemical_name_systematic 'Na3 (N D4)0.96 (Ge7 O16) (D2 O)5.92'
_space_group_IT_number 160
_symmetry_space_group_name_Hall 'P 3* -2'
_symmetry_space_group_name_H-M 'R 3 m :R'
_cell_angle_alpha 88.77
_cell_angle_beta 88.77
_cell_angle_gamma 88.77
_cell_formula_units_Z 1
_cell_length_a 7.769
_cell_length_b 7.769
_cell_length_c 7.769
_cell_volume 468.597
_citation_journal_id_ASTM JPCSAW
_cod_data_source_file Roberts_JPCSAW_1991_636.cif
_cod_data_source_block D15.68Ge7N0.96Na3O21.92
_cod_original_cell_volume 468.5968
_cod_original_sg_symbol_Hall 'R 3 -2" (-y+z,x+z,-x+y+z)'
_cod_database_code 1532105

loop_
_symmetry_equiv_pos_as_xyz
x,y,z
z,x,y
y,z,x
y,x,z
z,y,x
x,z,y

loop_
_atom_site_label
_atom_site_type_symbol
_atom_site_fract_x
_atom_site_fract_y
_atom_site_fract_z
_atom_site_occupancy
_atom_site_U_iso_or_equiv
D5 D+1 -0.0283 0.1164 0.5691 0.993 0.0
Na1 Na+1 0.9027 0.9027 0.2944 1 0.0
O6 O-2 0.1842 0.1842 0.8638 0.98 0.0
D1 D+1 0.7188 0.7188 0.7188 0.958 0.0
O4 O-2 0.5929 0.5929 0.5929 1 0.0
N1 N-3 0.7943 0.7943 0.7943 0.958 0.0
O7 O-2 -0.002 -0.002 0.5628 0.993 0.0
Ge1 Ge+4 0.4836 0.4836 -0.0187 1 0.0
D4 D+1 0.2401 0.2401 0.7617 0.98 0.0
D3 D+1 0.2369 0.2369 0.967 0.98 0.0
O2 O-2 0.6134 0.6134 0.1028 1 0.0
Ge3 Ge+4 0.6136 0.6136 0.339 1 0.0
O5 O-2 0.3628 0.3628 0.5973 1 0.0
O3 O-2 0.6108 0.3452 0.8501 1 0.0
D2 D+1 0.8712 0.8712 0.7124 0.958 0.0
Ge2 Ge+4 0.3447 0.3447 0.3447 1 0.0
O1 O-2 0.3537 0.3537 0.1094 1 0.0
